data_7704239
loop_
_publ_author_name
'Musongong, Joseph T.'
'Otang, Mathew E.'
'Mash, Brandon L.'
'Zeller, Matthias'
'Stahl, Lothar'

_publ_section_title
;
 Covalent and ionic bonding in bi- and tricyclic Group 15 amides:
 equidistant P-I and As-I bonds and fluxional cations.
;
_journal_issue 19
_journal_name_full 'Dalton transactions (Cambridge, England : 2003)'
_journal_page_first 6341
_journal_page_last 6354
_journal_paper_doi 10.1039/d0dt01163k
_journal_volume 49
_journal_year 2020
_chemical_formula_moiety 'C17 H36 F3 N4 O3 P2 S Sb'
_chemical_formula_sum 'C17 H36 F3 N4 O3 P2 S Sb'
_chemical_formula_weight 617.27
_chemical_melting_point 430.0(10)
_chemical_properties_physical Air-sensitive,Moisture-sensitive
_space_group_crystal_system monoclinic
_space_group_IT_number 14
_space_group_name_Hall '-P 2yn'
_space_group_name_H-M_alt 'P 1 21/n 1'
_symmetry_Int_Tables_number 14
_atom_sites_solution_primary direct
_audit_creation_date 2020-03-17
_audit_creation_method
;
Olex2 1.2
(compiled 2018.05.29 svn.r3508 for OlexSys, GUI svn.r5506)
;
_audit_update_record
;
2020-03-21 deposited with the CCDC.	2020-04-21 downloaded from the CCDC.
;
_cell_angle_alpha 90
_cell_angle_beta 100.5301(12)
_cell_angle_gamma 90
_cell_formula_units_Z 4
_cell_length_a 9.7212(3)
_cell_length_b 18.6010(5)
_cell_length_c 15.2849(4)
_cell_measurement_reflns_used 9679
_cell_measurement_temperature 100
_cell_measurement_theta_max 37.99
_cell_measurement_theta_min 2.40
_cell_volume 2717.33(13)
_computing_molecular_graphics 'Olex2 (Dolomanov et al., 2009)'
_computing_publication_material 'Olex2 (Dolomanov et al., 2009)'
_computing_structure_refinement 'olex2.refine (Bourhis et al., 2015)'
_computing_structure_solution 'XS (Sheldrick, 2008)'
_diffrn_ambient_temperature 100
_diffrn_detector_area_resol_mean 8
_diffrn_measured_fraction_theta_full 0.9987
_diffrn_measured_fraction_theta_max 0.9922
_diffrn_measurement_device_type 'Bruker SMART APEX CCD area detector'
_diffrn_measurement_method '\w and \f scans'
_diffrn_radiation_monochromator graphite
_diffrn_radiation_type 'Mo K\a'
_diffrn_radiation_wavelength 0.71073
_diffrn_reflns_av_R_equivalents 0.0241
_diffrn_reflns_av_unetI/netI 0.0265
_diffrn_reflns_limit_h_max 13
_diffrn_reflns_limit_h_min -16
_diffrn_reflns_limit_k_max 32
_diffrn_reflns_limit_k_min -32
_diffrn_reflns_limit_l_max 26
_diffrn_reflns_limit_l_min -26
_diffrn_reflns_number 49097
_diffrn_reflns_theta_full 26.0000
_diffrn_reflns_theta_max 38.00
_diffrn_reflns_theta_min 2.40
_diffrn_source 'sealed tube'
_diffrn_standards_number 0
_exptl_absorpt_coefficient_mu 1.254
_exptl_absorpt_correction_T_max 0.612
_exptl_absorpt_correction_T_min 0.420
_exptl_absorpt_correction_type multi-scan
_exptl_absorpt_process_details SADABS
_exptl_crystal_colour 'clear light colourless'
_exptl_crystal_colour_lustre clear
_exptl_crystal_colour_modifier light
_exptl_crystal_colour_primary colourless
_exptl_crystal_density_diffrn 1.5087
_exptl_crystal_description needle
_exptl_crystal_F_000 1255.4459
_exptl_crystal_recrystallization_method 'Re-crystallisation from solvent: CHCl3'
_exptl_crystal_size_max 0.68
_exptl_crystal_size_mid 0.56
_exptl_crystal_size_min 0.39
_refine_diff_density_max 2.3216
_refine_diff_density_min -1.8374
_refine_diff_density_rms 0.1856
_refine_ls_d_res_high 0.5771
_refine_ls_d_res_low 8.5010
_refine_ls_goodness_of_fit_ref 1.0568
_refine_ls_hydrogen_treatment constr
_refine_ls_matrix_type full
_refine_ls_number_constraints 48
_refine_ls_number_parameters 292
_refine_ls_number_reflns 14692
_refine_ls_number_restraints 0
_refine_ls_restrained_S_all 1.0568
_refine_ls_R_factor_all 0.0518
_refine_ls_R_factor_gt 0.0429
_refine_ls_shift/su_max 0.0000
_refine_ls_shift/su_mean 0.0000
_refine_ls_structure_factor_coef Fsqd
_refine_ls_weighting_details 'w=1/[\s^2^(Fo^2^)+(0.0000P)^2^+7.7969P] where P=(Fo^2^+2Fc^2^)/3'
_refine_ls_weighting_scheme calc
_refine_ls_wR_factor_gt 0.0807
_refine_ls_wR_factor_ref 0.0859
_reflns_Friedel_coverage 0.0
_reflns_limit_h_max 12
_reflns_limit_h_min -16
_reflns_limit_k_max 32
_reflns_limit_k_min 0
_reflns_limit_l_max 26
_reflns_limit_l_min -12
_reflns_number_gt 12760
_reflns_number_total 14692
_reflns_threshold_expression I>=2u(I)
_cod_data_source_file d0dt01163k2.cif
_cod_data_source_block MAT45_0m
_cod_depositor_comments
;
The following automatic conversions were performed:

data item '_chemical_melting_point' value '429-431' was changed to
'430.0(10)' -- the average value was taken and precision was
estimated.

Automatic conversion script
Id: cif_fix_values 7556 2019-12-06 15:28:31Z antanas 

 Adding full bibliography for 7704230--7704239.cif.
;
_cod_original_sg_symbol_Hall '-P 2ybc (x-z,y,z)'
_cod_database_code 7704239
_olex2_refinement_description
;
1. Fixed Uiso
 At 1.5 times of:
  All C(H,H,H) groups
2.a Idealised Me refined as rotating group:
 C11(H11a,H11b,H11c), C12(H12a,H12b,H12c), C13(H13a,H13b,H13c), C21(H21a,H21b,
 H21c), C22(H22a,H22b,H22c), C23(H23a,H23b,H23c), C31(H31a,H31b,H31c), C32(H32a,
 H32b,H32c), C33(H33a,H33b,H33c), C41(H41a,H41b,H41c), C42(H42a,H42b,H42c),
 C43(H43a,H43b,H43c)
;
_olex2_submission_special_instructions 'No special instructions were received'

loop_
_space_group_symop_id
_space_group_symop_operation_xyz
1 x,y,z
2 -x+1/2,y+1/2,-z+1/2
3 -x,-y,-z
4 x-1/2,-y-1/2,z-1/2

loop_
_atom_site_label
_atom_site_type_symbol
_atom_site_fract_x
_atom_site_fract_y
_atom_site_fract_z
_atom_site_U_iso_or_equiv
_atom_site_adp_type
_atom_site_occupancy
_atom_site_refinement_flags_posn
Sb1 Sb 0.900733(13) 0.485774(6) 0.840116(7) 0.01470(3) Uani 1.000000 .
P1 P 0.91827(7) 0.42903(3) 0.65902(4) 0.02421(11) Uani 1.000000 .
P2 P 0.69488(6) 0.50983(3) 0.67127(3) 0.02016(9) Uani 1.000000 .
S1 S 0.83204(6) 0.37700(3) 1.02026(3) 0.02470(10) Uani 1.000000 .
F1 F 0.7633(3) 0.24599(10) 0.9690(2) 0.0825(9) Uani 1.000000 .
F2 F 0.5876(2) 0.31333(13) 0.97685(18) 0.0681(7) Uani 1.000000 .
F3 F 0.7180(4) 0.27465(18) 1.0957(2) 0.1207(15) Uani 1.000000 .
O1 O 0.7710(2) 0.42889(12) 1.07127(13) 0.0372(4) Uani 1.000000 .
O2 O 0.9681(2) 0.35019(11) 1.05919(12) 0.0358(4) Uani 1.000000 .
O3 O 0.81697(17) 0.39509(8) 0.92536(10) 0.0236(3) Uani 1.000000 .
N1 N 0.88253(17) 0.51851(9) 0.69314(10) 0.0174(3) Uani 1.000000 .
N2 N 0.7388(2) 0.42752(10) 0.63356(12) 0.0264(4) Uani 1.000000 .
N3 N 0.9664(2) 0.40428(9) 0.76616(12) 0.0229(3) Uani 1.000000 .
N4 N 0.69469(17) 0.50300(9) 0.78101(11) 0.0194(3) Uani 1.000000 .
C1 C 0.7184(4) 0.29859(18) 1.0144(2) 0.0565(10) Uani 1.000000 .
C10 C 0.9543(2) 0.58355(11) 0.66209(13) 0.0197(3) Uani 1.000000 .
C11 C 0.9040(3) 0.64928(12) 0.70727(15) 0.0277(4) Uani 1.000000 .
H11a H 0.9301(19) 0.6442(5) 0.77200(15) 0.0415(6) Uiso 1.000000 GR
H11b H 0.9476(17) 0.69266(17) 0.6882(11) 0.0415(6) Uiso 1.000000 GR
H11c H 0.8020(4) 0.6532(6) 0.6906(11) 0.0415(6) Uiso 1.000000 GR
C12 C 0.9118(3) 0.58940(13) 0.56106(14) 0.0277(4) Uani 1.000000 .
H12a H 0.9592(17) 0.6307(7) 0.5399(2) 0.0416(6) Uiso 1.000000 GR
H12b H 0.939(2) 0.5453(5) 0.53334(16) 0.0416(6) Uiso 1.000000 GR
H12c H 0.8103(4) 0.5959(11) 0.54515(16) 0.0416(6) Uiso 1.000000 GR
C13 C 1.1108(3) 0.57358(16) 0.69006(18) 0.0336(5) Uani 1.000000 .
H13a H 1.1341(4) 0.5678(12) 0.7548(2) 0.0504(8) Uiso 1.000000 GR
H13b H 1.1402(4) 0.5307(7) 0.6611(12) 0.0504(8) Uiso 1.000000 GR
H13c H 1.1593(3) 0.6158(6) 0.6724(14) 0.0504(8) Uiso 1.000000 GR
C20 C 0.6454(3) 0.36630(14) 0.60209(17) 0.0389(7) Uani 1.000000 .
C21 C 0.6144(4) 0.32364(17) 0.6809(2) 0.0520(9) Uani 1.000000 .
H21a H 0.7021(5) 0.3054(13) 0.7158(11) 0.0779(13) Uiso 1.000000 GR
H21b H 0.568(3) 0.3548(4) 0.7184(11) 0.0779(13) Uiso 1.000000 GR
H21c H 0.553(2) 0.2831(9) 0.6595(2) 0.0779(13) Uiso 1.000000 GR
C22 C 0.7207(6) 0.3174(2) 0.5451(3) 0.0775(15) Uani 1.000000 .
H22a H 0.737(4) 0.3439(7) 0.4927(13) 0.116(2) Uiso 1.000000 GR
H22b H 0.8102(19) 0.3017(17) 0.5802(8) 0.116(2) Uiso 1.000000 GR
H22c H 0.6623(19) 0.2753(11) 0.526(2) 0.116(2) Uiso 1.000000 GR
C23 C 0.5107(5) 0.3959(2) 0.5484(3) 0.093(2) Uani 1.000000 .
H23a H 0.467(2) 0.4284(19) 0.5856(9) 0.139(3) Uiso 1.000000 GR
H23b H 0.5314(8) 0.422(2) 0.4968(16) 0.139(3) Uiso 1.000000 GR
H23c H 0.4467(19) 0.3561(3) 0.528(3) 0.139(3) Uiso 1.000000 GR
C30 C 1.0705(3) 0.34707(14) 0.79907(18) 0.0369(6) Uani 1.000000 .
C31 C 1.1568(3) 0.36991(14) 0.88830(16) 0.0299(5) Uani 1.000000 .
H31a H 1.2009(18) 0.4165(6) 0.8817(4) 0.0449(7) Uiso 1.000000 GR
H31b H 1.0956(5) 0.3741(11) 0.9324(4) 0.0449(7) Uiso 1.000000 GR
H31c H 1.2293(15) 0.3339(6) 0.9082(7) 0.0449(7) Uiso 1.000000 GR
C32 C 1.1698(4) 0.3377(3) 0.7328(2) 0.0745(16) Uani 1.000000 .
H32a H 1.1175(9) 0.3192(19) 0.6764(8) 0.112(2) Uiso 1.000000 GR
H32b H 1.212(3) 0.3842(5) 0.7227(19) 0.112(2) Uiso 1.000000 GR
H32c H 1.244(2) 0.3036(15) 0.7570(11) 0.112(2) Uiso 1.000000 GR
C33 C 0.9934(5) 0.27686(14) 0.8113(3) 0.0696(14) Uani 1.000000 .
H33a H 0.928(3) 0.2850(5) 0.8521(18) 0.104(2) Uiso 1.000000 GR
H33b H 0.941(3) 0.2608(10) 0.7536(4) 0.104(2) Uiso 1.000000 GR
H33c H 1.0614(5) 0.2399(6) 0.836(2) 0.104(2) Uiso 1.000000 GR
C40 C 0.5807(2) 0.52901(13) 0.82645(15) 0.0245(4) Uani 1.000000 .
C41 C 0.4894(3) 0.46640(18) 0.8455(2) 0.0458(7) Uani 1.000000 .
H41a H 0.443(2) 0.4450(9) 0.7892(2) 0.0686(11) Uiso 1.000000 GR
H41b H 0.5479(5) 0.4301(7) 0.8809(15) 0.0686(11) Uiso 1.000000 GR
H41c H 0.4188(18) 0.4838(3) 0.8786(16) 0.0686(11) Uiso 1.000000 GR
C42 C 0.4896(3) 0.58401(18) 0.7681(2) 0.0415(7) Uani 1.000000 .
H42a H 0.5480(5) 0.6241(7) 0.7549(14) 0.0622(10) Uiso 1.000000 GR
H42b H 0.445(2) 0.5611(4) 0.7123(7) 0.0622(10) Uiso 1.000000 GR
H42c H 0.4174(17) 0.6021(10) 0.7995(7) 0.0622(10) Uiso 1.000000 GR
C43 C 0.6460(3) 0.56474(17) 0.91407(18) 0.0368(6) Uani 1.000000 .
H43a H 0.703(2) 0.5296(4) 0.9524(6) 0.0553(9) Uiso 1.000000 GR
H43b H 0.705(2) 0.6049(8) 0.9022(2) 0.0553(9) Uiso 1.000000 GR
H43c H 0.5717(3) 0.5827(11) 0.9439(8) 0.0553(9) Uiso 1.000000 GR

loop_
_atom_site_aniso_label
_atom_site_aniso_U_11
_atom_site_aniso_U_22
_atom_site_aniso_U_33
_atom_site_aniso_U_12
_atom_site_aniso_U_13
_atom_site_aniso_U_23
Sb1 0.01663(5) 0.01400(4) 0.01228(4) -0.00007(4) -0.00051(3) -0.00088(4)
P1 0.0342(3) 0.0226(2) 0.0156(2) 0.0016(2) 0.00415(19) -0.00511(17)
P2 0.0216(2) 0.0220(2) 0.01452(18) -0.00405(18) -0.00305(16) 0.00390(16)
S1 0.0303(3) 0.0219(2) 0.0195(2) -0.00603(19) -0.00168(18) 0.00686(16)
F1 0.0829(17) 0.0198(8) 0.126(2) -0.0144(9) -0.0296(16) 0.0043(11)
F2 0.0449(11) 0.0616(14) 0.0946(18) -0.0318(10) 0.0040(11) 0.0181(13)
F3 0.156(3) 0.116(2) 0.0770(18) -0.084(2) -0.0112(19) 0.0658(18)
O1 0.0395(10) 0.0465(11) 0.0274(8) -0.0001(9) 0.0107(7) 0.0030(8)
O2 0.0394(10) 0.0347(9) 0.0273(8) 0.0032(8) -0.0095(7) 0.0066(7)
O3 0.0290(7) 0.0213(6) 0.0183(6) -0.0045(6) -0.0017(5) 0.0049(5)
N1 0.0218(7) 0.0170(6) 0.0135(5) -0.0031(5) 0.0031(5) -0.0008(5)
N2 0.0355(10) 0.0229(8) 0.0172(7) -0.0074(7) -0.0051(7) -0.0020(6)
N3 0.0297(9) 0.0188(7) 0.0188(7) 0.0063(6) 0.0003(6) -0.0039(5)
N4 0.0158(6) 0.0249(7) 0.0166(6) -0.0006(5) 0.0007(5) 0.0052(5)
C1 0.064(2) 0.0406(16) 0.0565(19) -0.0299(15) -0.0102(16) 0.0266(14)
C10 0.0205(8) 0.0232(8) 0.0166(7) 0.0007(6) 0.0063(6) 0.0007(6)
C11 0.0409(12) 0.0205(8) 0.0229(9) -0.0069(8) 0.0088(8) -0.0007(7)
C12 0.0360(12) 0.0316(10) 0.0176(8) 0.0023(9) 0.0100(8) 0.0025(7)
C13 0.0242(10) 0.0432(14) 0.0340(12) -0.0055(10) 0.0068(9) 0.0089(10)
C20 0.0543(16) 0.0265(10) 0.0266(10) -0.0152(11) -0.0169(11) 0.0013(8)
C21 0.070(2) 0.0308(13) 0.0495(18) -0.0206(14) -0.0037(16) 0.0080(12)
C22 0.122(4) 0.055(2) 0.055(2) -0.035(2) 0.015(2) -0.0369(19)
C23 0.088(3) 0.0470(19) 0.108(4) -0.032(2) -0.075(3) 0.024(2)
C30 0.0429(14) 0.0279(11) 0.0338(12) 0.0187(10) -0.0092(10) -0.0107(9)
C31 0.0260(10) 0.0331(11) 0.0280(10) 0.0092(9) -0.0023(8) -0.0036(8)
C32 0.072(3) 0.107(3) 0.0389(16) 0.063(3) -0.0033(16) -0.0280(19)
C33 0.090(3) 0.0153(10) 0.080(3) 0.0080(13) -0.047(2) -0.0056(12)
C40 0.0157(7) 0.0314(10) 0.0270(9) 0.0026(7) 0.0057(7) 0.0079(8)
C41 0.0332(13) 0.0497(17) 0.0596(19) -0.0088(12) 0.0222(13) 0.0125(14)
C42 0.0272(11) 0.0562(17) 0.0418(14) 0.0187(12) 0.0083(10) 0.0188(13)
C43 0.0314(12) 0.0500(16) 0.0301(11) 0.0130(11) 0.0084(9) -0.0048(11)

loop_
_atom_type_symbol
_atom_type_scat_dispersion_real
_atom_type_scat_dispersion_imag
_atom_type_scat_Cromer_Mann_a1
_atom_type_scat_Cromer_Mann_a2
_atom_type_scat_Cromer_Mann_a3
_atom_type_scat_Cromer_Mann_a4
_atom_type_scat_Cromer_Mann_b1
_atom_type_scat_Cromer_Mann_b2
_atom_type_scat_Cromer_Mann_b3
_atom_type_scat_Cromer_Mann_b4
_atom_type_scat_Cromer_Mann_c
_atom_type_scat_source
_atom_type_scat_dispersion_source
C 0.00347 0.00161 2.31000 1.02000 1.58860 0.86500 20.84390 10.20750 0.56870 51.65120 0.215599998832 'International Tables Volume C Table 6.1.1.4 (pp. 500-502)' 'Henke, Gullikson and Davis, At. Data and Nucl. Data Tables, 1993, 54, 2'
F 0.01794 0.01033 3.53920 2.64120 1.51700 1.02430 10.28250 4.29440 0.26150 26.14760 0.277599990368 'International Tables Volume C Table 6.1.1.4 (pp. 500-502)' 'Henke, Gullikson and Davis, At. Data and Nucl. Data Tables, 1993, 54, 2'
H 0.00000 0.00000 0.49300 0.32291 0.14019 0.04081 10.51090 26.12570 3.14236 57.79970 0.0030380000826 'International Tables Volume C Table 6.1.1.4 (pp. 500-502)' 'Henke, Gullikson and Davis, At. Data and Nucl. Data Tables, 1993, 54, 2'
O 0.01158 0.00611 3.04850 2.28680 1.54630 0.86700 13.27710 5.70110 0.32390 32.90890 0.250800013542 'International Tables Volume C Table 6.1.1.4 (pp. 500-502)' 'Henke, Gullikson and Davis, At. Data and Nucl. Data Tables, 1993, 54, 2'
N 0.00653 0.00323 12.21260 3.13220 2.01250 1.16630 0.00570 9.89330 28.99750 0.58260 -11.5290002823 'International Tables Volume C Table 6.1.1.4 (pp. 500-502)' 'Henke, Gullikson and Davis, At. Data and Nucl. Data Tables, 1993, 54, 2'
P 0.10434 0.09671 6.43450 4.17910 1.78000 1.49080 1.90670 27.15700 0.52600 68.16450 1.11489999294 'International Tables Volume C Table 6.1.1.4 (pp. 500-502)' 'Henke, Gullikson and Davis, At. Data and Nucl. Data Tables, 1993, 54, 2'
S 0.12424 0.12443 6.90530 5.20340 1.43790 1.58630 1.46790 22.21510 0.25360 56.17200 0.866900026798 'International Tables Volume C Table 6.1.1.4 (pp. 500-502)' 'Henke, Gullikson and Davis, At. Data and Nucl. Data Tables, 1993, 54, 2'
Sb -0.60640 1.48759 19.64180 19.04550 5.03710 2.68270 5.30340 0.46070 27.90740 75.28250 4.59089994431 'International Tables Volume C Table 6.1.1.4 (pp. 500-502)' 'Henke, Gullikson and Davis, At. Data and Nucl. Data Tables, 1993, 54, 2'

loop_
_geom_angle_atom_site_label_1
_geom_angle_atom_site_label_2
_geom_angle_atom_site_label_3
_geom_angle
_geom_angle_site_symmetry_1
_geom_angle_site_symmetry_3
_geom_angle_publ_flag
N1 Sb1 O3 138.87(5) . . ?
N3 Sb1 O3 87.14(7) . . ?
N3 Sb1 N1 68.63(6) . . ?
N4 Sb1 O3 87.00(6) . . ?
N4 Sb1 N1 68.71(6) . . ?
N4 Sb1 N3 104.30(7) . . ?
N1 P1 P2 42.01(6) . . ?
N2 P1 P2 38.82(7) . . ?
N2 P1 N1 80.71(9) . . ?
N3 P1 P2 99.82(7) . . ?
N3 P1 N1 90.29(8) . . ?
N3 P1 N2 107.85(10) . . ?
N1 P2 P1 41.90(5) . . ?
N2 P2 P1 38.82(7) . . ?
N2 P2 N1 80.61(9) . . ?
N4 P2 P1 100.14(6) . . ?
N4 P2 N1 90.42(8) . . ?
N4 P2 N2 108.24(9) . . ?
O2 S1 O1 116.69(12) . . ?
O3 S1 O1 113.92(11) . . ?
O3 S1 O2 113.97(11) . . ?
C1 S1 O1 104.94(18) . . ?
C1 S1 O2 104.26(15) . . ?
C1 S1 O3 100.62(13) . . ?
S1 O3 Sb1 136.44(9) . . ?
P1 N1 Sb1 93.08(7) . . ?
P2 N1 Sb1 92.98(7) . . ?
P2 N1 P1 96.09(8) . . ?
C10 N1 Sb1 123.98(11) . . ?
C10 N1 P1 121.62(13) . . ?
C10 N1 P2 121.47(13) . . ?
P2 N2 P1 102.35(9) . . ?
C20 N2 P1 128.55(19) . . ?
C20 N2 P2 128.3(2) . . ?
P1 N3 Sb1 105.87(9) . . ?
C30 N3 Sb1 126.81(14) . . ?
C30 N3 P1 125.06(16) . . ?
P2 N4 Sb1 105.67(9) . . ?
C40 N4 Sb1 126.15(13) . . ?
C40 N4 P2 125.16(13) . . ?
F1 C1 S1 111.3(3) . . ?
F2 C1 S1 112.4(2) . . ?
F2 C1 F1 108.0(3) . . ?
F3 C1 S1 109.2(3) . . ?
F3 C1 F1 107.7(3) . . ?
F3 C1 F2 108.0(4) . . ?
C11 C10 N1 107.09(16) . . ?
C12 C10 N1 108.59(17) . . ?
C12 C10 C11 110.51(18) . . ?
C13 C10 N1 108.05(17) . . ?
C13 C10 C11 111.0(2) . . ?
C13 C10 C12 111.45(19) . . ?
H11a C11 C10 109.5 . . ?
H11b C11 C10 109.5 . . ?
H11b C11 H11a 109.5 . . ?
H11c C11 C10 109.5 . . ?
H11c C11 H11a 109.5 . . ?
H11c C11 H11b 109.5 . . ?
H12a C12 C10 109.5 . . ?
H12b C12 C10 109.5 . . ?
H12b C12 H12a 109.5 . . ?
H12c C12 C10 109.5 . . ?
H12c C12 H12a 109.5 . . ?
H12c C12 H12b 109.5 . . ?
H13a C13 C10 109.5 . . ?
H13b C13 C10 109.5 . . ?
H13b C13 H13a 109.5 . . ?
H13c C13 C10 109.5 . . ?
H13c C13 H13a 109.5 . . ?
H13c C13 H13b 109.5 . . ?
C21 C20 N2 110.1(2) . . ?
C22 C20 N2 108.2(3) . . ?
C22 C20 C21 109.0(3) . . ?
C23 C20 N2 108.3(2) . . ?
C23 C20 C21 110.0(3) . . ?
C23 C20 C22 111.2(3) . . ?
H21a C21 C20 109.5 . . ?
H21b C21 C20 109.5 . . ?
H21b C21 H21a 109.5 . . ?
H21c C21 C20 109.5 . . ?
H21c C21 H21a 109.5 . . ?
H21c C21 H21b 109.5 . . ?
H22a C22 C20 109.5 . . ?
H22b C22 C20 109.5 . . ?
H22b C22 H22a 109.5 . . ?
H22c C22 C20 109.5 . . ?
H22c C22 H22a 109.5 . . ?
H22c C22 H22b 109.5 . . ?
H23a C23 C20 109.5 . . ?
H23b C23 C20 109.5 . . ?
H23b C23 H23a 109.5 . . ?
H23c C23 C20 109.5 . . ?
H23c C23 H23a 109.5 . . ?
H23c C23 H23b 109.5 . . ?
C31 C30 N3 109.34(18) . . ?
C32 C30 N3 109.2(3) . . ?
C32 C30 C31 108.3(3) . . ?
C33 C30 N3 109.4(2) . . ?
C33 C30 C31 109.2(3) . . ?
C33 C30 C32 111.4(3) . . ?
H31a C31 C30 109.5 . . ?
H31b C31 C30 109.5 . . ?
H31b C31 H31a 109.5 . . ?
H31c C31 C30 109.5 . . ?
H31c C31 H31a 109.5 . . ?
H31c C31 H31b 109.5 . . ?
H32a C32 C30 109.5 . . ?
H32b C32 C30 109.5 . . ?
H32b C32 H32a 109.5 . . ?
H32c C32 C30 109.5 . . ?
H32c C32 H32a 109.5 . . ?
H32c C32 H32b 109.5 . . ?
H33a C33 C30 109.5 . . ?
H33b C33 C30 109.5 . . ?
H33b C33 H33a 109.5 . . ?
H33c C33 C30 109.5 . . ?
H33c C33 H33a 109.5 . . ?
H33c C33 H33b 109.5 . . ?
C41 C40 N4 110.4(2) . . ?
C42 C40 N4 110.20(19) . . ?
C42 C40 C41 109.1(2) . . ?
C43 C40 N4 108.95(17) . . ?
C43 C40 C41 109.2(2) . . ?
C43 C40 C42 108.9(2) . . ?
H41a C41 C40 109.5 . . ?
H41b C41 C40 109.5 . . ?
H41b C41 H41a 109.5 . . ?
H41c C41 C40 109.5 . . ?
H41c C41 H41a 109.5 . . ?
H41c C41 H41b 109.5 . . ?
H42a C42 C40 109.5 . . ?
H42b C42 C40 109.5 . . ?
H42b C42 H42a 109.5 . . ?
H42c C42 C40 109.5 . . ?
H42c C42 H42a 109.5 . . ?
H42c C42 H42b 109.5 . . ?
H43a C43 C40 109.5 . . ?
H43b C43 C40 109.5 . . ?
H43b C43 H43a 109.5 . . ?
H43c C43 C40 109.5 . . ?
H43c C43 H43a 109.5 . . ?
H43c C43 H43b 109.5 . . ?

loop_
_geom_bond_atom_site_label_1
_geom_bond_atom_site_label_2
_geom_bond_distance
_geom_bond_site_symmetry_2
_geom_bond_publ_flag
Sb1 O3 2.3651(15) . ?
Sb1 N1 2.3030(15) . ?
Sb1 N3 2.0610(17) . ?
Sb1 N4 2.0663(16) . ?
P1 P2 2.6755(9) . ?
P1 N1 1.7970(17) . ?
P1 N2 1.717(2) . ?
P1 N3 1.6831(18) . ?
P2 N1 1.8008(17) . ?
P2 N2 1.717(2) . ?
P2 N4 1.6825(17) . ?
S1 O1 1.436(2) . ?
S1 O2 1.4368(19) . ?
S1 O3 1.4701(15) . ?
S1 C1 1.822(3) . ?
F1 C1 1.319(5) . ?
F2 C1 1.325(4) . ?
F3 C1 1.321(4) . ?
N1 C10 1.515(3) . ?
N2 C20 1.481(3) . ?
N3 C30 1.491(3) . ?
N4 C40 1.492(3) . ?
C10 C11 1.528(3) . ?
C10 C12 1.528(3) . ?
C10 C13 1.515(3) . ?
C11 H11a 0.9800 . ?
C11 H11b 0.9800 . ?
C11 H11c 0.9800 . ?
C12 H12a 0.9800 . ?
C12 H12b 0.9800 . ?
C12 H12c 0.9800 . ?
C13 H13a 0.9800 . ?
C13 H13b 0.9800 . ?
C13 H13c 0.9800 . ?
C20 C21 1.518(4) . ?
C20 C22 1.534(5) . ?
C20 C23 1.516(5) . ?
C21 H21a 0.9800 . ?
C21 H21b 0.9800 . ?
C21 H21c 0.9800 . ?
C22 H22a 0.9800 . ?
C22 H22b 0.9800 . ?
C22 H22c 0.9800 . ?
C23 H23a 0.9800 . ?
C23 H23b 0.9800 . ?
C23 H23c 0.9800 . ?
C30 C31 1.525(3) . ?
C30 C32 1.531(5) . ?
C30 C33 1.534(5) . ?
C31 H31a 0.9800 . ?
C31 H31b 0.9800 . ?
C31 H31c 0.9800 . ?
C32 H32a 0.9800 . ?
C32 H32b 0.9800 . ?
C32 H32c 0.9800 . ?
C33 H33a 0.9800 . ?
C33 H33b 0.9800 . ?
C33 H33c 0.9800 . ?
C40 C41 1.524(4) . ?
C40 C42 1.529(3) . ?
C40 C43 1.526(4) . ?
C41 H41a 0.9800 . ?
C41 H41b 0.9800 . ?
C41 H41c 0.9800 . ?
C42 H42a 0.9800 . ?
C42 H42b 0.9800 . ?
C42 H42c 0.9800 . ?
C43 H43a 0.9800 . ?
C43 H43b 0.9800 . ?
C43 H43c 0.9800 . ?
